data_7109926
loop_
_publ_author_name
'Hikaru Yanai'
'Yoichi Takahashi'
'Haruhiko Fukaya'
'Yasuo Dobashi'
'Takashi Matsumoto'

_publ_section_title
;
 2-(Pyridinium-1-yl)-1,1-bis(triflyl)ethanides: structural behaviour and
 availability as bis(triflyl)ethylating reagents
;
_journal_name_full Chem.Commun.
_journal_page_first 10091
_journal_paper_doi 10.1039/c3cc46171h
_journal_volume 49
_journal_year 2013
_chemical_formula_moiety 'C11 H11 F6 N O4 S2'
_chemical_formula_sum 'C11 H11 F6 N O4 S2'
_chemical_formula_weight 399.33
_chemical_melting_point 429
_chemical_name_systematic
;
2-(2-Ethylpyridin-1-ium-1-yl)-1,1-bis((trifluoromethyl)sulfonyl)ethan-1-ide
;
_space_group_IT_number 14
_symmetry_cell_setting monoclinic
_symmetry_space_group_name_Hall '-P 2ybc'
_symmetry_space_group_name_H-M 'P 1 21/c 1'
_atom_sites_solution_hydrogens geom
_atom_sites_solution_primary direct
_atom_sites_solution_secondary difmap
_audit_creation_date '5 December 2012'
_audit_creation_method SHELXL-97
_cell_angle_alpha 90.00
_cell_angle_beta 116.3960(10)
_cell_angle_gamma 90.00
_cell_formula_units_Z 4
_cell_length_a 12.8277(11)
_cell_length_b 10.1124(8)
_cell_length_c 12.5805(10)
_cell_measurement_reflns_used 5670
_cell_measurement_temperature 90
_cell_measurement_theta_max 27.64
_cell_measurement_theta_min 2.68
_cell_volume 1461.8(2)
_computing_cell_refinement 'APEX2 (Bruker AXS, 2006)'
_computing_data_collection 'APEX2 (Bruker AXS, 2006)'
_computing_data_reduction 'SAINT (Bruker AXS, 2004)'
_computing_molecular_graphics 'XSHEL (Bruker AXS,2002)'
_computing_publication_material 'XCIF (Bruker AXS, 2001)'
_computing_structure_refinement 'SHELXL-97 (Sheldrick, 1997)'
_computing_structure_solution 'SHELXS-97 (Sheldrick, 1997)'
_diffrn_ambient_temperature 90
_diffrn_detector_area_resol_mean 8.333
_diffrn_measured_fraction_theta_full 0.994
_diffrn_measured_fraction_theta_max 0.994
_diffrn_measurement_device_type 'Bruker APEXII CCD area detector'
_diffrn_measurement_method 'phi and omega scans'
_diffrn_radiation_monochromator 'Bruker Helios multilayer confocal mirror'
_diffrn_radiation_source 'Bruker TXS fine-focus rotating anode'
_diffrn_radiation_type MoK\a
_diffrn_radiation_wavelength 0.71073
_diffrn_reflns_av_R_equivalents 0.0150
_diffrn_reflns_av_sigmaI/netI 0.0176
_diffrn_reflns_limit_h_max 16
_diffrn_reflns_limit_h_min -16
_diffrn_reflns_limit_k_max 13
_diffrn_reflns_limit_k_min -13
_diffrn_reflns_limit_l_max 9
_diffrn_reflns_limit_l_min -16
_diffrn_reflns_number 8329
_diffrn_reflns_theta_full 27.64
_diffrn_reflns_theta_max 27.64
_diffrn_reflns_theta_min 2.68
_exptl_absorpt_coefficient_mu 0.453
_exptl_absorpt_correction_T_max 0.8990
_exptl_absorpt_correction_T_min 0.8798
_exptl_absorpt_correction_type analytical
_exptl_absorpt_process_details
;
Crystal Faces plugin in Bruker APEX2 software
;
_exptl_crystal_colour colorless
_exptl_crystal_density_diffrn 1.814
_exptl_crystal_density_method 'not measured'
_exptl_crystal_description block
_exptl_crystal_F_000 808
_exptl_crystal_size_max 0.29
_exptl_crystal_size_mid 0.25
_exptl_crystal_size_min 0.24
_refine_diff_density_max 0.526
_refine_diff_density_min -0.344
_refine_diff_density_rms 0.054
_refine_ls_extinction_method none
_refine_ls_goodness_of_fit_ref 1.037
_refine_ls_hydrogen_treatment constr
_refine_ls_matrix_type full
_refine_ls_number_parameters 218
_refine_ls_number_reflns 3381
_refine_ls_number_restraints 0
_refine_ls_restrained_S_all 1.037
_refine_ls_R_factor_all 0.0278
_refine_ls_R_factor_gt 0.0260
_refine_ls_shift/su_max 0.001
_refine_ls_shift/su_mean 0.000
_refine_ls_structure_factor_coef Fsqd
_refine_ls_weighting_details 'calc w=1/[\s^2^(Fo^2^)+(0.0397P)^2^+0.8176P] where P=(Fo^2^+2Fc^2^)/3'
_refine_ls_weighting_scheme calc
_refine_ls_wR_factor_gt 0.0709
_refine_ls_wR_factor_ref 0.0723
_reflns_number_gt 3136
_reflns_number_total 3381
_reflns_threshold_expression >2sigma(I)
_cod_data_source_file c3cc46171h.txt
_cod_data_source_block CBA09-2c
_cod_original_sg_symbol_H-M 'P 21/c'
_cod_database_code 7109926

loop_
_symmetry_equiv_pos_as_xyz
'x, y, z'
'-x, y+1/2, -z+1/2'
'-x, -y, -z'
'x, -y-1/2, z-1/2'

loop_
_atom_site_label
_atom_site_type_symbol
_atom_site_fract_x
_atom_site_fract_y
_atom_site_fract_z
_atom_site_U_iso_or_equiv
_atom_site_adp_type
_atom_site_occupancy
_atom_site_symmetry_multiplicity
_atom_site_calc_flag
_atom_site_refinement_flags
S1 S 0.68244(3) 0.78622(3) 0.02476(3) 0.01171(8) Uani 1 1 d .
F1 F 0.63756(9) 1.01226(9) 0.10032(9) 0.0298(2) Uani 1 1 d .
O1 O 0.58778(8) 0.81538(10) -0.08925(8) 0.0180(2) Uani 1 1 d .
C1 C 0.82170(11) 1.13696(13) 0.03996(11) 0.0139(2) Uani 1 1 d .
H1 H 0.8726 1.0880 0.1077 0.017 Uiso 1 1 calc R
N1 N 0.77230(9) 1.07645(10) -0.06716(9) 0.0102(2) Uani 1 1 d .
S2 S 0.93573(3) 0.80222(3) 0.13718(3) 0.01067(8) Uani 1 1 d .
F2 F 0.53898(8) 0.84525(10) 0.11294(9) 0.0295(2) Uani 1 1 d .
O2 O 0.69583(8) 0.65501(10) 0.07279(9) 0.0185(2) Uani 1 1 d .
C2 C 0.79991(11) 1.26737(13) 0.05306(12) 0.0153(3) Uani 1 1 d .
H2 H 0.8356 1.3086 0.1287 0.018 Uiso 1 1 calc R
F3 F 0.71866(9) 0.86813(12) 0.23931(8) 0.0340(2) Uani 1 1 d .
O3 O 1.02408(8) 0.89362(9) 0.14175(9) 0.0175(2) Uani 1 1 d .
C3 C 0.72459(11) 1.33803(13) -0.04643(12) 0.0155(3) Uani 1 1 d .
H3 H 0.7058 1.4274 -0.0393 0.019 Uiso 1 1 calc R
F4 F 0.97404(9) 0.66365(10) -0.01815(8) 0.0286(2) Uani 1 1 d .
O4 O 0.93007(8) 0.76330(10) 0.24402(8) 0.0174(2) Uani 1 1 d .
C4 C 0.67761(11) 1.27611(13) -0.15569(12) 0.0143(2) Uani 1 1 d .
H4 H 0.6270 1.3241 -0.2242 0.017 Uiso 1 1 calc R
C5 C 0.70320(10) 1.14467(12) -0.16699(11) 0.0114(2) Uani 1 1 d .
F5 F 1.08664(7) 0.61603(9) 0.16484(8) 0.02256(19) Uani 1 1 d .
C6 C 0.80017(11) 0.93071(12) -0.07311(11) 0.0113(2) Uani 1 1 d .
H6A H 0.7400 0.8926 -0.1476 0.014 Uiso 1 1 calc R
H6B H 0.8758 0.9242 -0.0761 0.014 Uiso 1 1 calc R
F6 F 0.90923(8) 0.54848(8) 0.08361(9) 0.0275(2) Uani 1 1 d .
C9 C 0.97783(11) 0.64798(13) 0.08819(11) 0.0145(2) Uani 1 1 d .
C8 C 0.80592(10) 0.85019(12) 0.02910(11) 0.0108(2) Uani 1 1 d .
C11 C 0.65563(11) 1.08170(13) -0.28779(11) 0.0146(2) Uani 1 1 d .
H11A H 0.7143 1.0196 -0.2900 0.018 Uiso 1 1 calc R
H11B H 0.6423 1.1513 -0.3478 0.018 Uiso 1 1 calc R
C12 C 0.54152(12) 1.00665(14) -0.32089(12) 0.0170(3) Uani 1 1 d .
H12A H 0.4832 1.0672 -0.3180 0.025 Uiso 1 1 calc R
H12B H 0.5550 0.9341 -0.2646 0.025 Uiso 1 1 calc R
H12C H 0.5134 0.9707 -0.4013 0.025 Uiso 1 1 calc R
C10 C 0.64344(12) 0.88397(15) 0.12633(13) 0.0193(3) Uani 1 1 d .

loop_
_atom_site_aniso_label
_atom_site_aniso_U_11
_atom_site_aniso_U_22
_atom_site_aniso_U_33
_atom_site_aniso_U_23
_atom_site_aniso_U_13
_atom_site_aniso_U_12
S1 0.01053(15) 0.01114(15) 0.01353(15) 0.00146(11) 0.00542(12) -0.00071(10)
F1 0.0361(5) 0.0188(4) 0.0457(6) -0.0039(4) 0.0284(5) 0.0025(4)
O1 0.0118(4) 0.0220(5) 0.0167(5) 0.0027(4) 0.0032(4) -0.0016(4)
C1 0.0120(6) 0.0132(6) 0.0137(6) -0.0006(5) 0.0033(5) -0.0013(5)
N1 0.0104(5) 0.0087(5) 0.0123(5) 0.0003(4) 0.0057(4) -0.0007(4)
S2 0.01015(15) 0.01023(15) 0.01047(14) -0.00019(10) 0.00353(11) 0.00044(10)
F2 0.0217(4) 0.0363(5) 0.0408(5) 0.0011(4) 0.0232(4) -0.0001(4)
O2 0.0186(5) 0.0139(5) 0.0244(5) 0.0057(4) 0.0110(4) -0.0006(4)
C2 0.0134(6) 0.0138(6) 0.0158(6) -0.0040(5) 0.0038(5) -0.0019(5)
F3 0.0308(5) 0.0549(7) 0.0180(4) -0.0038(4) 0.0123(4) 0.0099(5)
O3 0.0118(4) 0.0150(5) 0.0222(5) 0.0001(4) 0.0044(4) -0.0029(4)
C3 0.0130(6) 0.0102(6) 0.0224(6) -0.0012(5) 0.0071(5) 0.0001(5)
F4 0.0396(5) 0.0321(5) 0.0187(4) 0.0014(4) 0.0172(4) 0.0143(4)
O4 0.0176(5) 0.0231(5) 0.0107(4) 0.0020(4) 0.0057(4) 0.0033(4)
C4 0.0126(6) 0.0127(6) 0.0168(6) 0.0032(5) 0.0057(5) 0.0021(5)
C5 0.0104(5) 0.0130(6) 0.0119(5) 0.0008(4) 0.0059(4) -0.0011(4)
F5 0.0149(4) 0.0233(4) 0.0255(4) 0.0022(3) 0.0053(3) 0.0082(3)
C6 0.0139(6) 0.0079(5) 0.0126(5) 0.0007(4) 0.0062(5) 0.0012(4)
F6 0.0238(4) 0.0119(4) 0.0493(6) -0.0054(4) 0.0184(4) -0.0020(3)
C9 0.0138(6) 0.0138(6) 0.0155(6) 0.0001(5) 0.0062(5) 0.0024(5)
C8 0.0099(5) 0.0102(5) 0.0120(5) 0.0016(4) 0.0045(4) 0.0003(4)
C11 0.0176(6) 0.0149(6) 0.0111(5) 0.0006(5) 0.0063(5) 0.0006(5)
C12 0.0163(6) 0.0181(6) 0.0136(6) -0.0005(5) 0.0041(5) -0.0008(5)
C10 0.0180(6) 0.0222(7) 0.0216(7) 0.0006(5) 0.0122(5) 0.0017(5)

loop_
_atom_type_symbol
_atom_type_description
_atom_type_scat_dispersion_real
_atom_type_scat_dispersion_imag
_atom_type_scat_source
C C 0.0033 0.0016 'International Tables Vol C Tables 4.2.6.8 and 6.1.1.4'
N N 0.0061 0.0033 'International Tables Vol C Tables 4.2.6.8 and 6.1.1.4'
O O 0.0106 0.0060 'International Tables Vol C Tables 4.2.6.8 and 6.1.1.4'
F F 0.0171 0.0103 'International Tables Vol C Tables 4.2.6.8 and 6.1.1.4'
S S 0.1246 0.1234 'International Tables Vol C Tables 4.2.6.8 and 6.1.1.4'
H H 0.0000 0.0000 'International Tables Vol C Tables 4.2.6.8 and 6.1.1.4'

loop_
_geom_angle_atom_site_label_1
_geom_angle_atom_site_label_2
_geom_angle_atom_site_label_3
_geom_angle
O1 S1 O2 119.92(6)
O1 S1 C8 108.51(6)
O2 S1 C8 113.90(6)
O1 S1 C10 102.20(6)
O2 S1 C10 102.78(6)
C8 S1 C10 108.09(6)
N1 C1 C2 121.56(12)
N1 C1 H1 119.2
C2 C1 H1 119.2
C1 N1 C5 120.97(11)
C1 N1 C6 117.98(10)
C5 N1 C6 121.02(10)
O4 S2 O3 120.32(6)
O4 S2 C8 113.06(6)
O3 S2 C8 108.92(6)
O4 S2 C9 103.04(6)
O3 S2 C9 102.32(6)
C8 S2 C9 107.74(6)
C1 C2 C3 118.83(12)
C1 C2 H2 120.6
C3 C2 H2 120.6
C4 C3 C2 118.93(12)
C4 C3 H3 120.5
C2 C3 H3 120.5
C3 C4 C5 121.08(12)
C3 C4 H4 119.5
C5 C4 H4 119.5
N1 C5 C4 118.48(11)
N1 C5 C11 121.56(11)
C4 C5 C11 119.96(11)
C8 C6 N1 113.99(10)
C8 C6 H6A 108.8
N1 C6 H6A 108.8
C8 C6 H6B 108.8
N1 C6 H6B 108.8
H6A C6 H6B 107.6
F6 C9 F4 108.78(11)
F6 C9 F5 108.00(11)
F4 C9 F5 108.35(11)
F6 C9 S2 111.75(9)
F4 C9 S2 110.56(9)
F5 C9 S2 109.30(9)
C6 C8 S1 119.57(9)
C6 C8 S2 120.23(9)
S1 C8 S2 119.44(7)
C5 C11 C12 113.17(10)
C5 C11 H11A 108.9
C12 C11 H11A 108.9
C5 C11 H11B 108.9
C12 C11 H11B 108.9
H11A C11 H11B 107.8
C11 C12 H12A 109.5
C11 C12 H12B 109.5
H12A C12 H12B 109.5
C11 C12 H12C 109.5
H12A C12 H12C 109.5
H12B C12 H12C 109.5
F3 C10 F1 108.41(12)
F3 C10 F2 108.16(12)
F1 C10 F2 108.13(12)
F3 C10 S1 112.60(10)
F1 C10 S1 110.71(9)
F2 C10 S1 108.72(10)

loop_
_geom_bond_atom_site_label_1
_geom_bond_atom_site_label_2
_geom_bond_distance
S1 O1 1.4387(10)
S1 O2 1.4363(10)
S1 C8 1.6892(12)
S1 C10 1.8516(14)
F1 C10 1.3319(17)
C1 N1 1.3538(16)
C1 C2 1.3732(18)
C1 H1 0.9500
N1 C5 1.3598(16)
N1 C6 1.5262(15)
S2 O4 1.4330(9)
S2 O3 1.4437(10)
S2 C8 1.6863(12)
S2 C9 1.8440(13)
F2 C10 1.3328(16)
C2 C3 1.3912(19)
C2 H2 0.9500
F3 C10 1.3257(17)
C3 C4 1.3814(19)
C3 H3 0.9500
F4 C9 1.3265(15)
C4 C5 1.3915(18)
C4 H4 0.9500
C5 C11 1.5043(17)
F5 C9 1.3364(15)
C6 C8 1.4958(16)
C6 H6A 0.9900
C6 H6B 0.9900
F6 C9 1.3210(16)
C11 C12 1.5330(18)
C11 H11A 0.9900
C11 H11B 0.9900
C12 H12A 0.9800
C12 H12B 0.9800
C12 H12C 0.9800

loop_
_geom_torsion_atom_site_label_1
_geom_torsion_atom_site_label_2
_geom_torsion_atom_site_label_3
_geom_torsion_atom_site_label_4
_geom_torsion
C2 C1 N1 C5 3.07(19)
C2 C1 N1 C6 -179.18(11)
N1 C1 C2 C3 0.42(19)
C1 C2 C3 C4 -2.34(19)
C2 C3 C4 C5 0.91(19)
C1 N1 C5 C4 -4.44(17)
C6 N1 C5 C4 177.87(11)
C1 N1 C5 C11 174.96(11)
C6 N1 C5 C11 -2.73(17)
C3 C4 C5 N1 2.46(19)
C3 C4 C5 C11 -176.95(12)
C1 N1 C6 C8 39.48(15)
C5 N1 C6 C8 -142.77(11)
O4 S2 C9 F6 51.57(10)
O3 S2 C9 F6 177.09(9)
C8 S2 C9 F6 -68.18(11)
O4 S2 C9 F4 172.89(9)
O3 S2 C9 F4 -61.59(10)
C8 S2 C9 F4 53.14(11)
O4 S2 C9 F5 -67.92(10)
O3 S2 C9 F5 57.60(10)
C8 S2 C9 F5 172.33(9)
N1 C6 C8 S1 85.23(12)
N1 C6 C8 S2 -104.86(11)
O1 S1 C8 C6 4.37(12)
O2 S1 C8 C6 140.73(10)
C10 S1 C8 C6 -105.74(10)
O1 S1 C8 S2 -165.62(7)
O2 S1 C8 S2 -29.26(10)
C10 S1 C8 S2 84.27(9)
O4 S2 C8 C6 161.73(9)
O3 S2 C8 C6 25.18(12)
C9 S2 C8 C6 -85.09(11)
O4 S2 C8 S1 -28.35(10)
O3 S2 C8 S1 -164.89(7)
C9 S2 C8 S1 84.83(9)
N1 C5 C11 C12 86.00(14)
C4 C5 C11 C12 -94.61(14)
O1 S1 C10 F3 177.93(10)
O2 S1 C10 F3 53.02(12)
C8 S1 C10 F3 -67.72(12)
O1 S1 C10 F1 -60.53(11)
O2 S1 C10 F1 174.55(10)
C8 S1 C10 F1 53.82(11)
O1 S1 C10 F2 58.11(11)
O2 S1 C10 F2 -66.81(11)
C8 S1 C10 F2 172.45(9)
